data_1511294
loop_
_publ_author_name
'Tergenius, L.E.'
'Lundstroem, T.'

_publ_section_title
;
 The crystal structure of Pd2 B
;
_journal_name_full 'Journal of Solid State Chemistry'
_journal_page_first 361
_journal_page_last 367
_journal_paper_doi 10.1016/0022-4596(80)90100-0
_journal_volume 31
_journal_year 1980
_chemical_formula_sum 'B Pd2'
_chemical_name_systematic 'Pd2 B'
_space_group_IT_number 58
_symmetry_space_group_name_Hall '-P 2 2n'
_symmetry_space_group_name_H-M 'P n n m'
_cell_angle_alpha 90
_cell_angle_beta 90
_cell_angle_gamma 90
_cell_formula_units_Z 2
_cell_length_a 4.6918
_cell_length_b 5.1271
_cell_length_c 3.1096
_cell_volume 74.802
_citation_journal_id_ASTM JSSCBI
_cod_data_source_file boron0-1_426.cif
_cod_data_source_block B1Pd2
_cod_original_cell_volume 74.80245
_cod_original_formula_sum 'B1 Pd2'
_cod_database_code 1511294

loop_
_symmetry_equiv_pos_as_xyz
x,y,z
-x,-y,z
x+1/2,-y+1/2,-z+1/2
-x+1/2,y+1/2,-z+1/2
-x,-y,-z
x,y,-z
-x-1/2,y-1/2,z-1/2
x-1/2,-y-1/2,z-1/2

loop_
_atom_site_label
_atom_site_type_symbol
_atom_site_fract_x
_atom_site_fract_y
_atom_site_fract_z
_atom_site_occupancy
_atom_site_U_iso_or_equiv
Pd1 Pd+1 0.25 0.34489 0 1 0.0
B1 B-3 0 0 0 1 0.0
